data_7714060
loop_
_publ_author_name
'Gillespie, Angus A.'
'Roemer, Max'
'Jago, David'
'Sobolev, Alexandre N.'
'Nealon, Gareth L.'
'Spackman, Peter R.'
'Moggach, Stephen A.'
'Koutsantonis, George'

_publ_section_title
;
 Functionalised organometallic photoswitches containing dihydropyrene
 units
;
_journal_name_full 'Dalton Transactions'
_journal_paper_doi 10.1039/D3DT02505E
_journal_year 2023
_chemical_absolute_configuration ad
_chemical_formula_moiety 'C64 H69 Br P2 Ru'
_chemical_formula_sum 'C64 H69 Br P2 Ru'
_chemical_formula_weight 1081.11
_space_group_crystal_system orthorhombic
_space_group_IT_number 33
_space_group_name_Hall 'P 2c -2n'
_space_group_name_H-M_alt 'P n a 21'
_atom_sites_solution_hydrogens geom
_atom_sites_solution_primary dual
_audit_creation_date 2023-06-09
_audit_creation_method
;
Olex2 1.5
(compiled 2023.03.06 svn.rbb2c1857 for OlexSys, GUI svn.r6748)
;
_audit_update_record
;
2023-06-30 deposited with the CCDC.	2023-09-26 downloaded from the CCDC.
;
_cell_angle_alpha 90
_cell_angle_beta 90
_cell_angle_gamma 90
_cell_formula_units_Z 4
_cell_length_a 31.4242(14)
_cell_length_b 19.2612(9)
_cell_length_c 8.9346(7)
_cell_measurement_reflns_used 6837
_cell_measurement_temperature 100.01(10)
_cell_measurement_theta_max 72.6690
_cell_measurement_theta_min 2.7770
_cell_volume 5407.8(5)
_computing_cell_refinement 'CrysAlisPro 1.171.41.103a (Rigaku OD, 2021)'
_computing_data_collection 'CrysAlisPro 1.171.41.103a (Rigaku OD, 2021)'
_computing_data_reduction 'CrysAlisPro 1.171.41.103a (Rigaku OD, 2021)'
_computing_molecular_graphics 'Olex2 1.5 (Dolomanov et al., 2009)'
_computing_publication_material 'Olex2 1.5 (Dolomanov et al., 2009)'
_computing_structure_refinement 'XL  (Sheldrick, 2008)'
_computing_structure_solution 'SHELXT 2018/2 (Sheldrick, 2018)'
_diffrn_ambient_environment N~2~
_diffrn_ambient_temperature 100.01(10)
_diffrn_detector 'Hybrid Pixel Array Detector'
_diffrn_detector_area_resol_mean 10.0000
_diffrn_detector_type HyPix
_diffrn_measured_fraction_theta_full 0.999
_diffrn_measured_fraction_theta_max 0.999
_diffrn_measurement_details
;
List of Runs (angles in degrees, time in seconds):

  # Type    Start    End  Width  t~exp~   \w     \q     \k     \f   Frames
#--------------------------------------------------------------------------
  1  \w   -117.00 -43.00   0.50   10.00    --  -45.98-174.00 -63.00  148
  2  \w   -119.00 -37.00   0.50   10.00    --  -45.98 174.00 -53.00  164
  3  \w    -87.00  -5.00   0.50   10.00    --  -45.98 114.00 166.00  164
  4  \w      5.00  88.00   0.50   10.00    --   45.98-114.00  76.00  166
  5  \w     37.00 119.00   0.50   10.00    --   45.98-174.00 -63.00  164
  6  \w     43.00 118.00   0.50   10.00    --   45.98 174.00 -53.00  150
  7  \w   -144.00 -94.00   0.50   80.00    -- -102.37-174.00 -63.00  100
  8  \w   -107.00 -62.00   0.50   80.00    -- -102.37 114.00 166.00   90
  9  \w   -147.00 -81.00   0.50   80.00    -- -102.37-114.00  76.00  132
 10  \w   -116.00 -91.00   0.50   80.00    -- -102.37 174.00 -53.00   50
 11  \w    114.00 140.00   0.50   80.00    --  102.37 114.00 166.00   52
 12  \w     52.00 109.00   0.50   80.00    --  102.37-114.00  76.00  114
 13  \w   -118.00 -75.00   0.50   10.00    --  -45.98-125.00-180.00   86
 14  \w    -25.00  30.00   0.50   10.00    --  -45.98  19.00  30.00  110
 15  \w   -118.00 -81.00   0.50   10.00    --  -45.98-125.00 150.00   74
 16  \w     75.00 103.00   0.50   10.00    --   45.98 125.00  30.00   56
 17  \w    -27.00  22.00   0.50   10.00    --   45.98 -19.00 150.00   98
 18  \w   -100.00 -32.00   0.50   80.00    -- -102.37  77.00-180.00  136
 19  \w    -73.00 -31.00   0.50   80.00    -- -102.37  61.00 120.00   84
 20  \w    -73.00 -45.00   0.50   80.00    -- -102.37  61.00   0.00   56
 21  \w   -106.00 -33.00   0.50   80.00    -- -102.37  77.00 150.00  146
 22  \w   -176.00 -91.00   0.50   80.00    -- -102.37 -30.00 -90.00  170
 23  \w    -63.00 -37.00   0.50   80.00    -- -102.37  61.00 150.00   52
 24  \w   -171.00 -97.00   0.50   80.00    -- -102.37 -15.00 -30.00  148
 25  \w    -73.00 -48.00   0.50   80.00    -- -102.37  61.00 -60.00   50
 26  \w     35.00  64.00   0.50   80.00    --  102.37 -61.00-150.00   58
 27  \w     31.00  68.00   0.50   80.00    --  102.37 -61.00   0.00   74
;
_diffrn_measurement_device 'four-circle diffractometer'
_diffrn_measurement_device_type 'XtaLAB Synergy, Single source at home/near, HyPix'
_diffrn_measurement_method '\w scans'
_diffrn_orient_matrix_type 'CrysAlisPro convention (1999,Acta A55,543-557)'
_diffrn_orient_matrix_UB_11 -0.0203175000
_diffrn_orient_matrix_UB_12 0.0603079000
_diffrn_orient_matrix_UB_13 0.0877698000
_diffrn_orient_matrix_UB_21 -0.0203235000
_diffrn_orient_matrix_UB_22 0.0272647000
_diffrn_orient_matrix_UB_23 -0.1457067000
_diffrn_orient_matrix_UB_31 -0.0397300000
_diffrn_orient_matrix_UB_32 -0.0447222000
_diffrn_orient_matrix_UB_33 0.0294212000
_diffrn_radiation_monochromator mirror
_diffrn_radiation_probe x-ray
_diffrn_radiation_type 'Cu K\a'
_diffrn_radiation_wavelength 1.54178
_diffrn_reflns_av_R_equivalents 0.1562
_diffrn_reflns_av_unetI/netI 0.1098
_diffrn_reflns_Laue_measured_fraction_full 0.999
_diffrn_reflns_Laue_measured_fraction_max 0.999
_diffrn_reflns_limit_h_max 37
_diffrn_reflns_limit_h_min -32
_diffrn_reflns_limit_k_max 18
_diffrn_reflns_limit_k_min -22
_diffrn_reflns_limit_l_max 10
_diffrn_reflns_limit_l_min -9
_diffrn_reflns_number 46934
_diffrn_reflns_point_group_measured_fraction_full 0.930
_diffrn_reflns_point_group_measured_fraction_max 0.930
_diffrn_reflns_theta_full 66.588
_diffrn_reflns_theta_max 66.587
_diffrn_reflns_theta_min 2.691
_diffrn_source 'micro-focus sealed X-ray tube'
_diffrn_source_type 'PhotonJet (Cu) X-ray Source'
_diffrn_standards_number 0
_exptl_absorpt_coefficient_mu 4.058
_exptl_absorpt_correction_T_max 1.00000
_exptl_absorpt_correction_T_min 0.75191
_exptl_absorpt_correction_type multi-scan
_exptl_absorpt_process_details
;
CrysAlisPro 1.171.41.103a (Rigaku Oxford Diffraction, 2021)
Empirical absorption correction using spherical harmonics,
implemented in SCALE3 ABSPACK scaling algorithm.
;
_exptl_crystal_colour 'clear dark black'
_exptl_crystal_density_diffrn 1.328
_exptl_crystal_description block
_exptl_crystal_F_000 2248
_exptl_crystal_size_max 0.066
_exptl_crystal_size_mid 0.045
_exptl_crystal_size_min 0.024
_refine_diff_density_max 1.706
_refine_diff_density_min -1.672
_refine_diff_density_rms 0.117
_refine_ls_abs_structure_details
;
 Flack x determined using 1652 quotients [(I+)-(I-)]/[(I+)+(I-)]
 (Parsons, Flack and Wagner, Acta Cryst. B69 (2013) 249-259).
;
_refine_ls_abs_structure_Flack -0.012(9)
_refine_ls_extinction_method none
_refine_ls_goodness_of_fit_ref 1.136
_refine_ls_hydrogen_treatment constr
_refine_ls_matrix_type full
_refine_ls_number_parameters 557
_refine_ls_number_reflns 8865
_refine_ls_number_restraints 296
_refine_ls_restrained_S_all 1.119
_refine_ls_R_factor_all 0.1506
_refine_ls_R_factor_gt 0.1109
_refine_ls_shift/su_max 0.006
_refine_ls_shift/su_mean 0.000
_refine_ls_structure_factor_coef Fsqd
_refine_ls_weighting_details 'w=1/[\s^2^(Fo^2^)+56.8036P] where P=(Fo^2^+2Fc^2^)/3'
_refine_ls_weighting_scheme calc
_refine_ls_wR_factor_gt 0.1883
_refine_ls_wR_factor_ref 0.2048
_reflns_Friedel_coverage 0.739
_reflns_Friedel_fraction_full 0.850
_reflns_Friedel_fraction_max 0.850
_reflns_number_gt 6320
_reflns_number_total 8865
_reflns_threshold_expression 'I > 2\s(I)'
_cod_data_source_file d3dt02505e2.cif
_cod_data_source_block gk602
_cod_database_code 7714060
_shelx_shelxl_version_number 2018/3
_chemical_oxdiff_formula 'C64 H69 Br1 P2 Ru1'
_chemical_oxdiff_usercomment 'Angus 4th atttempt '
_shelx_space_group_comment
;
The symmetry employed for this shelxl refinement is uniquely defined
by the following loop, which should always be used as a source of
symmetry information in preference to the above space-group names.
They are only intended as comments.
;
_shelx_estimated_absorpt_t_max 0.909
_shelx_estimated_absorpt_t_min 0.776
_olex2_refinement_description
;
1. Fixed Uiso
 At 1.2 times of:
  All C(H) groups, All C(H,H) groups
 At 1.5 times of:
  All C(H,H,H) groups
2. Restrained distances
 Br00-C01G \\sim Br01-C01K
 with sigma of 0.02
 C1-C01{ \\sim C01Z-C01O \\sim C3A-C2 \\sim C3-C01R
 with sigma of 0.02
 C1-C01C \\sim C01R-C01C \\sim C1-C00L \\sim C01R-C00L \\sim C2-C00G \\sim
C01O-C00G \\sim C01O-C00I ~
 C2-C00I
 with sigma of 0.02
 C4-C01Q \\sim C01Y-C01Q \\sim C01W-C01Q \\sim C01V-C01Q \\sim C5-C01Q \\sim
C01U-C01Q
 with sigma of 0.02
 C01W-C5 \\sim C5-C4
 with sigma of 0.02
 C4-C01W \\sim C01W-C5
 with sigma of 0.02
 C01Y-C01U \\sim C01U-C01V
 with sigma of 0.02
 C01U-C01V \\sim C01V-C01Y
 with sigma of 0.02
 C01V-C01Y \\sim C01Y-C01U
 with sigma of 0.02
3. Uiso/Uaniso restraints and constraints
Uanis(Br01) = Uanis(Br00)
Uanis(C01O) = Uanis(C2) = Uanis(C1) = Uanis(C01R)
Uanis(C01{) = Uanis(C01Z) = Uanis(C3) = Uanis(C3A)
Uanis(C01D) = Uanis(C010) = Uanis(C00Z) = Uanis(C017) = Uanis(C019)
Uanis(C01B) = Uanis(C00V) = Uanis(C00S) = Uanis(C01X) = Uanis(C00T)
Uanis(P003) = Uanis(C00P) = Uanis(P002) = Uanis(C00Y)
Uanis(C01Q) = Uanis(C01H)
Uanis(C01W) = Uanis(C01V)
Uanis(C5) = Uanis(C01U)
Uanis(C01Y) = Uanis(C4)
Uanis(C01Y) = Uanis(C4) = Uanis(C01U) = Uanis(C5) = Uanis(C01V) = Uanis(C01W)
Uanis(C01Q) = Uanis(C01Y) = Uanis(C4) = Uanis(C01W) = Uanis(C01V) = Uanis(C01U)
= Uanis(C5)
4. Rigid body (RIGU) restrains
 C008, C014, C00W, C00Q, C01P, C00R
 with sigma for 1-2 distances of 0.004 and sigma for 1-3 distances of 0.004
 C01L, C01E, C01F, C012, C00X, C00U
 with sigma for 1-2 distances of 0.004 and sigma for 1-3 distances of 0.004
 C00M, C015, C01I, C01N, C018, C00J
 with sigma for 1-2 distances of 0.004 and sigma for 1-3 distances of 0.004
 C00A, C005, C00N, C00K, C00C, C007
 with sigma for 1-2 distances of 0.004 and sigma for 1-3 distances of 0.004
 P003, C00Y, C00P, P002
 with sigma for 1-2 distances of 0.004 and sigma for 1-3 distances of 0.004
 C00G, C006, C00H, C00E, C00I, C00O, C009, C00L, C01C, C011, C01J, C00D, C01K,
 C01G
 with sigma for 1-2 distances of 0.004 and sigma for 1-3 distances of 0.004
5. Others
 Sof(Br01)=Sof(H01I)=1-FVAR(1)
 Sof(Br00)=Sof(H01K)=FVAR(1)
 Sof(C1)=Sof(C2)=1-FVAR(2)
 Sof(C01O)=Sof(C01R)=FVAR(2)
 Sof(C01{)=Sof(H2)=Sof(HG)=Sof(HH)=Sof(C3A)=Sof(H3AA)=Sof(H3AB)=Sof(H3AC)=1-
 FVAR(3)
 Sof(C01Z)=Sof(H1)=Sof(HE)=Sof(HF)=Sof(C3)=Sof(H3A)=Sof(H3B)=Sof(H3C)=FVAR(3)
 Sof(C01W)=Sof(H3)=Sof(HI)=Sof(HJ)=Sof(C4)=Sof(H4A)=Sof(H4B)=Sof(H4C)=Sof(C5)=
 Sof(H5A)=Sof(H5B)=Sof(H5C)=1-FVAR(4)
 Sof(C01U)=Sof(H01U)=Sof(H01V)=Sof(H01W)=Sof(C01V)=Sof(H01X)=Sof(H01Y)=Sof(H)=
 Sof(C01Y)=Sof(H01)=Sof(HC)=Sof(HD)=FVAR(4)
6.a Secondary CH2 refined with riding coordinates:
 C00P(H00A,H00B), C00Y(H00U,H00V)
6.b Aromatic/amide H refined with riding coordinates:
 C005(H005), C006(H006), C007(H007), C00C(H00C), C00D(H00D), C00E(H00E),
 C00K(H00K), C00M(H00M), C00N(H00N), C00O(H00O), C00Q(H00Q), C00R(H00R),
 C00W(H00W), C00X(H00X), C011(H011), C012(H012), C014(H014), C015(H015),
 C018(H018), C01E(H01G), C01F(H01H), C01G(H01I), C01I(H01J), C01K(H01K),
 C01L(H01L), C01N(H01P), C01P(H01Q)
6.c Idealised Me refined as rotating group:
 C00S(H00F,H00G,H00H), C00T(H00I,H00J,H00L), C00V(H00P,H00S,H00T), C016(H01A,
 H01B,H01C), C01B(H01D,H01E,H01F), C01M(H01M,H01N,H01O), C01S(H01R,H01S,H01T),
 C01U(H01U,H01V,H01W), C01V(H01X,H01Y,H), C01X(H01Z,HA,HB), C01Y(H01,HC,HD),
 C01Z(H1,HE,HF), C3(H3A,H3B,H3C), C01{(H2,HG,HH), C3A(H3AA,H3AB,H3AC), C01W(H3,
 HI,HJ), C4(H4A,H4B,H4C), C5(H5A,H5B,H5C)
;
_olex2_submission_special_instructions 'No special instructions were received'
_oxdiff_exptl_absorpt_empirical_details
;
Empirical correction (ABSPACK) includes:
- Absorption correction using spherical harmonics
- Frame scaling
;
_oxdiff_exptl_absorpt_empirical_full_max 1.956
_oxdiff_exptl_absorpt_empirical_full_min 0.534

loop_
_space_group_symop_operation_xyz
'x, y, z'
'-x, -y, z+1/2'
'x+1/2, -y+1/2, z'
'-x+1/2, y+1/2, z+1/2'

loop_
_atom_site_label
_atom_site_type_symbol
_atom_site_fract_x
_atom_site_fract_y
_atom_site_fract_z
_atom_site_U_iso_or_equiv
_atom_site_adp_type
_atom_site_occupancy
_atom_site_site_symmetry_order
_atom_site_calc_flag
_atom_site_refinement_flags_posn
_atom_site_refinement_flags_adp
_atom_site_refinement_flags_occupancy
_atom_site_disorder_assembly
_atom_site_disorder_group
Ru01 Ru 0.28658(4) 0.77722(6) 0.74133(17) 0.0335(3) Uani 1 1 d . . . . .
P002 P 0.26790(18) 0.8499(3) 0.5490(6) 0.0382(8) Uani 1 1 d . . . . .
P003 P 0.27643(16) 0.6942(2) 0.5670(6) 0.0382(8) Uani 1 1 d . . . . .
Br00 Br 0.59715(15) 0.7313(4) 0.0653(8) 0.169(3) Uani 0.786(6) 1 d D . P A 1
C005 C 0.2997(6) 0.9555(9) 0.363(2) 0.043(4) Uani 1 1 d . . . . .
H005 H 0.276579 0.943392 0.299364 0.051 Uiso 1 1 calc R U . . .
C006 C 0.4500(7) 0.8814(13) 0.161(2) 0.058(6) Uani 1 1 d . . . . .
H006 H 0.428042 0.915241 0.158222 0.069 Uiso 1 1 calc R U . . .
C007 C 0.3387(5) 0.9376(8) 0.589(2) 0.037(4) Uani 1 1 d . . . . .
H007 H 0.343128 0.913195 0.679892 0.045 Uiso 1 1 calc R U . . .
C008 C 0.2229(7) 0.6603(10) 0.538(2) 0.046(5) Uani 1 1 d . . . . .
C009 C 0.4169(6) 0.7777(13) 0.498(2) 0.055(5) Uani 1 1 d . . . . .
C00A C 0.3060(6) 0.9190(8) 0.496(2) 0.035(4) Uani 1 1 d . . . . .
C00B C 0.3457(6) 0.7746(10) 0.651(2) 0.045(5) Uani 1 1 d . . . . .
C00C C 0.3654(7) 0.9925(9) 0.550(3) 0.055(5) Uani 1 1 d . . . . .
H00C H 0.387960 1.005714 0.614408 0.066 Uiso 1 1 calc R U . . .
C00D C 0.4520(8) 0.6821(13) 0.631(3) 0.062(6) Uani 1 1 d . . . . .
H00D H 0.430243 0.681945 0.704861 0.075 Uiso 1 1 calc R U . . .
C00E C 0.5163(8) 0.8316(15) 0.064(4) 0.073(7) Uani 1 1 d . . . . .
H00E H 0.538629 0.832270 -0.007820 0.087 Uiso 1 1 calc R U . . .
C00F C 0.3796(6) 0.7768(10) 0.596(2) 0.044(5) Uani 1 1 d . . . . .
C00G C 0.4499(6) 0.8313(10) 0.277(2) 0.048(5) Uani 1 1 d D . . . .
C00H C 0.4810(7) 0.8826(13) 0.052(3) 0.062(6) Uani 1 1 d . . . . .
C00I C 0.5169(6) 0.7838(16) 0.176(3) 0.078(8) Uani 1 1 d D . . . .
C00J C 0.3073(7) 0.6166(10) 0.565(3) 0.053(5) Uani 1 1 d . . . . .
C00K C 0.3591(7) 1.0278(11) 0.416(3) 0.062(6) Uani 1 1 d . . . . .
H00K H 0.377271 1.065116 0.388348 0.074 Uiso 1 1 calc R U . . .
C00L C 0.4505(6) 0.7311(13) 0.516(2) 0.062(6) Uani 1 1 d D . . . .
C00M C 0.2972(8) 0.5589(10) 0.659(3) 0.067(6) Uani 1 1 d . . . . .
H00M H 0.271688 0.562034 0.715887 0.081 Uiso 1 1 calc R U . . .
C00N C 0.3262(7) 1.0083(11) 0.322(3) 0.062(6) Uani 1 1 d . . . . .
H00N H 0.322007 1.031661 0.230033 0.075 Uiso 1 1 calc R U . . .
C00O C 0.4177(7) 0.8290(13) 0.386(2) 0.055(5) Uani 1 1 d . . . . .
H00O H 0.395879 0.863031 0.384194 0.066 Uiso 1 1 calc R U . . .
C00P C 0.2606(6) 0.7992(9) 0.374(2) 0.0382(8) Uani 1 1 d . . . . .
H00A H 0.230053 0.787861 0.361581 0.046 Uiso 1 1 calc R U . . .
H00B H 0.269692 0.827418 0.287547 0.046 Uiso 1 1 calc R U . . .
C00Q C 0.1400(8) 0.6193(12) 0.467(3) 0.079(7) Uani 1 1 d . . . . .
H00Q H 0.111649 0.607467 0.440106 0.095 Uiso 1 1 calc R U . . .
C00R C 0.1881(6) 0.6879(10) 0.609(3) 0.054(5) Uani 1 1 d . . . . .
H00R H 0.192298 0.723028 0.682160 0.065 Uiso 1 1 calc R U . . .
C00S C 0.3537(8) 0.8429(13) 0.996(2) 0.073(3) Uani 1 1 d . . . . .
H00F H 0.376631 0.813452 0.957828 0.110 Uiso 1 1 calc R U . . .
H00G H 0.357308 0.849280 1.104451 0.110 Uiso 1 1 calc R U . . .
H00H H 0.354630 0.888199 0.946480 0.110 Uiso 1 1 calc R U . . .
C00T C 0.2668(9) 0.9194(13) 0.951(2) 0.073(3) Uani 1 1 d . . . . .
H00I H 0.290889 0.944338 0.906868 0.110 Uiso 1 1 calc R U . . .
H00J H 0.264417 0.931815 1.057484 0.110 Uiso 1 1 calc R U . . .
H00L H 0.240560 0.932145 0.899238 0.110 Uiso 1 1 calc R U . . .
C00U C 0.2202(6) 0.8995(10) 0.564(2) 0.048(5) Uani 1 1 d . . . . .
C00V C 0.3382(8) 0.6828(13) 0.989(3) 0.073(3) Uani 1 1 d . . . . .
H00P H 0.330004 0.638047 0.945707 0.110 Uiso 1 1 calc R U . . .
H00S H 0.342574 0.677257 1.097308 0.110 Uiso 1 1 calc R U . . .
H00T H 0.364602 0.699000 0.942766 0.110 Uiso 1 1 calc R U . . .
C00W C 0.1737(8) 0.5891(12) 0.394(3) 0.079(8) Uani 1 1 d . . . . .
H00W H 0.168162 0.554880 0.320094 0.095 Uiso 1 1 calc R U . . .
C00X C 0.2198(7) 0.9690(10) 0.618(2) 0.054(5) Uani 1 1 d . . . . .
H00X H 0.245959 0.992024 0.636510 0.065 Uiso 1 1 calc R U . . .
C00Y C 0.2859(6) 0.7339(8) 0.3803(18) 0.0382(8) Uani 1 1 d . . . . .
H00U H 0.316560 0.744192 0.366877 0.046 Uiso 1 1 calc R U . . .
H00V H 0.276814 0.701815 0.299928 0.046 Uiso 1 1 calc R U . . .
C00Z C 0.3126(6) 0.8098(10) 0.967(2) 0.041(2) Uani 1 1 d . . . . .
C010 C 0.3028(6) 0.7360(9) 0.962(2) 0.041(2) Uani 1 1 d . . . . .
C011 C 0.5174(8) 0.6346(17) 0.530(3) 0.084(8) Uani 1 1 d . . . . .
H011 H 0.539516 0.601002 0.536319 0.101 Uiso 1 1 calc R U . . .
C012 C 0.1815(8) 1.0040(15) 0.642(3) 0.078(7) Uani 1 1 d . . . . .
H012 H 0.182321 1.051479 0.671248 0.094 Uiso 1 1 calc R U . . .
Br01 Br 0.6017(6) 0.6429(14) 0.301(3) 0.169(3) Uani 0.214(6) 1 d D . P A 2
C014 C 0.2164(8) 0.6071(10) 0.426(3) 0.059(5) Uani 1 1 d . . . . .
H014 H 0.239540 0.585450 0.376204 0.071 Uiso 1 1 calc R U . . .
C015 C 0.3204(8) 0.5005(11) 0.675(4) 0.091(10) Uani 1 1 d . . . . .
H015 H 0.310745 0.463469 0.736130 0.109 Uiso 1 1 calc R U . . .
C016 C 0.4487(10) 0.9904(16) -0.058(4) 0.110(11) Uani 1 1 d . . . . .
H01A H 0.447290 1.018712 -0.149192 0.165 Uiso 1 1 calc R U . . .
H01B H 0.457556 1.019494 0.026239 0.165 Uiso 1 1 calc R U . . .
H01C H 0.420656 0.970447 -0.037473 0.165 Uiso 1 1 calc R U . . .
C017 C 0.2739(7) 0.8434(11) 0.938(2) 0.041(2) Uani 1 1 d . . . . .
C018 C 0.3478(8) 0.6132(13) 0.501(3) 0.074(7) Uani 1 1 d . . . . .
H018 H 0.359403 0.652757 0.452542 0.089 Uiso 1 1 calc R U . . .
C019 C 0.2406(6) 0.7919(9) 0.934(2) 0.041(2) Uani 1 1 d . . . . .
C01B C 0.2384(9) 0.6592(14) 0.970(3) 0.073(3) Uani 1 1 d . . . . .
H01D H 0.212242 0.660161 0.910138 0.110 Uiso 1 1 calc R U . . .
H01E H 0.231170 0.651196 1.075297 0.110 Uiso 1 1 calc R U . . .
H01F H 0.256898 0.621822 0.934286 0.110 Uiso 1 1 calc R U . . .
C01C C 0.5180(8) 0.6802(15) 0.421(3) 0.082(8) Uani 1 1 d D . . . .
C01D C 0.2613(6) 0.7283(10) 0.955(2) 0.041(2) Uani 1 1 d . . . . .
C01E C 0.1427(8) 0.9036(16) 0.576(4) 0.092(9) Uani 1 1 d . . . . .
H01G H 0.116382 0.880042 0.562038 0.111 Uiso 1 1 calc R U . . .
C01F C 0.1426(9) 0.9719(16) 0.626(4) 0.102(10) Uani 1 1 d . . . . .
H01H H 0.116786 0.995376 0.649045 0.122 Uiso 1 1 calc R U . . .
C01G C 0.5498(8) 0.7340(18) 0.189(3) 0.106(11) Uani 1 1 d D . . . .
H01I H 0.572735 0.734853 0.119425 0.127 Uiso 0.214(6) 1 calc R U P A 2
C01H C 0.4806(9) 0.9327(16) -0.080(3) 0.084(5) Uani 1 1 d . . . . .
C01I C 0.3587(9) 0.4961(14) 0.599(4) 0.093(9) Uani 1 1 d . . . . .
H01J H 0.375989 0.455801 0.607621 0.111 Uiso 1 1 calc R U . . .
C01J C 0.4844(8) 0.6342(15) 0.640(3) 0.074(7) Uani 1 1 d . . . . .
C01K C 0.5492(7) 0.6844(17) 0.300(3) 0.090(9) Uani 1 1 d D . . . .
H01K H 0.570892 0.650060 0.297524 0.108 Uiso 0.786(6) 1 calc R U P A 1
C01L C 0.1806(7) 0.8691(13) 0.545(3) 0.071(7) Uani 1 1 d . . . . .
H01L H 0.179303 0.822683 0.509662 0.085 Uiso 1 1 calc R U . . .
C01M C 0.4634(11) 0.8920(17) -0.216(3) 0.116(12) Uani 1 1 d . . . . .
H01M H 0.472837 0.914572 -0.308614 0.174 Uiso 1 1 calc R U . . .
H01N H 0.432215 0.891399 -0.212827 0.174 Uiso 1 1 calc R U . . .
H01O H 0.474180 0.844325 -0.213078 0.174 Uiso 1 1 calc R U . . .
C01N C 0.3715(9) 0.5512(13) 0.509(4) 0.087(8) Uani 1 1 d . . . . .
H01P H 0.396871 0.547049 0.452312 0.104 Uiso 1 1 calc R U . . .
C01O C 0.4790(9) 0.7691(17) 0.274(4) 0.066(10) Uani 0.66(5) 1 d D . P B 1
C01P C 0.1474(7) 0.6668(11) 0.578(4) 0.072(7) Uani 1 1 d . . . . .
H01Q H 0.124275 0.685009 0.634161 0.086 Uiso 1 1 calc R U . . .
C01Q C 0.4879(6) 0.5867(12) 0.774(3) 0.084(5) Uani 1 1 d D . . . .
C01R C 0.4897(9) 0.7438(16) 0.420(4) 0.066(10) Uani 0.66(5) 1 d D . P B 1
C01S C 0.5233(9) 0.961(2) -0.109(5) 0.16(2) Uani 1 1 d . . . . .
H01R H 0.539972 0.927199 -0.166261 0.241 Uiso 1 1 calc R U . . .
H01S H 0.537596 0.970129 -0.013135 0.241 Uiso 1 1 calc R U . . .
H01T H 0.520903 1.004240 -0.165542 0.241 Uiso 1 1 calc R U . . .
C01U C 0.5082(16) 0.5173(17) 0.735(7) 0.084(5) Uani 0.58(5) 1 d D . P C 1
H01U H 0.489135 0.490977 0.669239 0.126 Uiso 0.58(5) 1 calc R U P C 1
H01V H 0.513175 0.490848 0.827144 0.126 Uiso 0.58(5) 1 calc R U P C 1
H01W H 0.535347 0.525221 0.683930 0.126 Uiso 0.58(5) 1 calc R U P C 1
C01V C 0.4463(11) 0.574(3) 0.855(6) 0.084(5) Uani 0.58(5) 1 d D . P C 1
H01X H 0.436469 0.617621 0.900230 0.126 Uiso 0.58(5) 1 calc R U P C 1
H01Y H 0.450686 0.539376 0.933833 0.126 Uiso 0.58(5) 1 calc R U P C 1
H H 0.424913 0.557198 0.784201 0.126 Uiso 0.58(5) 1 calc R U P C 1
C01X C 0.1939(8) 0.8087(13) 0.940(2) 0.073(3) Uani 1 1 d . . . . .
H01Z H 0.177508 0.769559 0.899868 0.110 Uiso 1 1 calc R U . . .
HA H 0.188212 0.850233 0.879416 0.110 Uiso 1 1 calc R U . . .
HB H 0.185501 0.817364 1.043644 0.110 Uiso 1 1 calc R U . . .
C01Y C 0.5184(13) 0.626(3) 0.877(5) 0.084(5) Uani 0.58(5) 1 d D . P C 1
H01 H 0.541821 0.645279 0.817465 0.126 Uiso 0.58(5) 1 calc R U P C 1
HC H 0.529957 0.593814 0.951748 0.126 Uiso 0.58(5) 1 calc R U P C 1
HD H 0.503129 0.663505 0.927102 0.126 Uiso 0.58(5) 1 calc R U P C 1
C01Z C 0.4537(13) 0.709(3) 0.189(5) 0.082(11) Uani 0.66(5) 1 d D . P B 1
H1 H 0.473825 0.673651 0.155158 0.123 Uiso 0.66(5) 1 calc R U P B 1
HE H 0.438803 0.728908 0.103014 0.123 Uiso 0.66(5) 1 calc R U P B 1
HF H 0.433038 0.688139 0.257762 0.123 Uiso 0.66(5) 1 calc R U P B 1
C3 C 0.5196(14) 0.802(3) 0.491(6) 0.082(11) Uani 0.66(5) 1 d D . P B 1
H3A H 0.541254 0.815626 0.418256 0.123 Uiso 0.66(5) 1 calc R U P B 1
H3B H 0.533577 0.783155 0.580901 0.123 Uiso 0.66(5) 1 calc R U P B 1
H3C H 0.502450 0.842311 0.518985 0.123 Uiso 0.66(5) 1 calc R U P B 1
C1 C 0.4761(13) 0.714(4) 0.378(4) 0.066(10) Uani 0.34(5) 1 d D . P B 2
C2 C 0.4897(14) 0.791(4) 0.315(4) 0.066(10) Uani 0.34(5) 1 d D . P B 2
C01{ C 0.451(3) 0.669(5) 0.256(12) 0.082(11) Uani 0.34(5) 1 d D . P B 2
H2 H 0.434263 0.699727 0.192127 0.123 Uiso 0.34(5) 1 calc R U P B 2
HG H 0.432253 0.635821 0.306374 0.123 Uiso 0.34(5) 1 calc R U P B 2
HH H 0.471629 0.643281 0.193928 0.123 Uiso 0.34(5) 1 calc R U P B 2
C3A C 0.508(3) 0.838(5) 0.448(11) 0.082(11) Uani 0.34(5) 1 d D . P B 2
H3AA H 0.485653 0.846184 0.522023 0.123 Uiso 0.34(5) 1 calc R U P B 2
H3AB H 0.517555 0.882780 0.406833 0.123 Uiso 0.34(5) 1 calc R U P B 2
H3AC H 0.532104 0.814494 0.495108 0.123 Uiso 0.34(5) 1 calc R U P B 2
C01W C 0.4507(16) 0.599(4) 0.880(7) 0.084(5) Uani 0.42(5) 1 d D . P C 2
H3 H 0.444455 0.648323 0.886519 0.126 Uiso 0.42(5) 1 calc R U P C 2
HI H 0.458127 0.581081 0.980099 0.126 Uiso 0.42(5) 1 calc R U P C 2
HJ H 0.425516 0.573833 0.843412 0.126 Uiso 0.42(5) 1 calc R U P C 2
C4 C 0.5287(13) 0.591(4) 0.864(7) 0.084(5) Uani 0.42(5) 1 d D . P C 2
H4A H 0.548699 0.555652 0.828556 0.126 Uiso 0.42(5) 1 calc R U P C 2
H4B H 0.522409 0.583556 0.969675 0.126 Uiso 0.42(5) 1 calc R U P C 2
H4C H 0.541411 0.637253 0.850444 0.126 Uiso 0.42(5) 1 calc R U P C 2
C5 C 0.484(2) 0.513(2) 0.713(8) 0.084(5) Uani 0.42(5) 1 d D . P C 2
H5A H 0.453800 0.502578 0.692023 0.126 Uiso 0.42(5) 1 calc R U P C 2
H5B H 0.494361 0.479745 0.788502 0.126 Uiso 0.42(5) 1 calc R U P C 2
H5C H 0.500489 0.507994 0.621441 0.126 Uiso 0.42(5) 1 calc R U P C 2

loop_
_atom_site_aniso_label
_atom_site_aniso_U_11
_atom_site_aniso_U_22
_atom_site_aniso_U_33
_atom_site_aniso_U_23
_atom_site_aniso_U_13
_atom_site_aniso_U_12
Ru01 0.0428(6) 0.0260(5) 0.0316(6) -0.0090(9) 0.0005(10) -0.0036(6)
P002 0.053(2) 0.0349(17) 0.0266(17) -0.0041(15) -0.0041(16) 0.0045(16)
P003 0.053(2) 0.0349(17) 0.0266(17) -0.0041(15) -0.0041(16) 0.0045(16)
Br00 0.090(3) 0.244(7) 0.174(6) 0.067(6) 0.067(4) 0.072(4)
C005 0.054(11) 0.023(8) 0.051(11) 0.017(8) 0.004(8) 0.012(7)
C006 0.048(11) 0.075(15) 0.050(12) -0.001(9) 0.006(9) 0.002(10)
C007 0.044(9) 0.016(7) 0.051(11) 0.002(7) 0.006(7) 0.005(6)
C008 0.061(10) 0.026(9) 0.052(12) -0.015(8) -0.006(9) -0.006(8)
C009 0.048(10) 0.057(11) 0.059(12) -0.009(9) 0.007(9) 0.008(9)
C00A 0.051(10) 0.020(8) 0.035(9) 0.003(6) 0.009(7) 0.011(7)
C00B 0.051(12) 0.027(9) 0.057(13) -0.006(10) 0.000(10) -0.005(10)
C00C 0.054(11) 0.028(9) 0.084(14) 0.015(9) 0.008(10) -0.001(8)
C00D 0.068(14) 0.072(14) 0.046(12) -0.015(9) -0.002(10) 0.025(11)
C00E 0.058(13) 0.084(17) 0.077(18) -0.005(12) 0.014(13) 0.003(10)
C00F 0.037(10) 0.035(10) 0.060(14) -0.011(11) -0.012(10) 0.007(9)
C00G 0.057(11) 0.056(11) 0.030(11) -0.018(7) -0.003(7) -0.004(9)
C00H 0.047(11) 0.080(15) 0.060(14) -0.003(11) 0.008(10) -0.005(9)
C00I 0.037(11) 0.107(19) 0.091(19) 0.017(14) 0.011(11) 0.009(11)
C00J 0.081(12) 0.030(9) 0.049(13) -0.020(8) -0.023(10) 0.009(9)
C00K 0.043(11) 0.047(12) 0.096(16) 0.032(11) 0.019(9) 0.005(9)
C00L 0.050(11) 0.073(15) 0.064(14) -0.004(10) 0.006(10) 0.017(10)
C00M 0.075(14) 0.044(10) 0.083(17) -0.005(10) -0.019(11) 0.020(9)
C00N 0.060(12) 0.038(10) 0.089(16) 0.033(10) 0.014(10) 0.004(9)
C00O 0.052(12) 0.076(14) 0.037(12) -0.006(9) 0.003(8) 0.004(10)
C00P 0.053(2) 0.0349(17) 0.0266(17) -0.0041(15) -0.0041(16) 0.0045(16)
C00Q 0.056(11) 0.050(13) 0.13(2) 0.004(12) -0.033(12) -0.015(10)
C00R 0.048(9) 0.036(10) 0.077(16) -0.013(10) -0.005(9) -0.010(7)
C00S 0.105(9) 0.082(8) 0.033(6) -0.005(5) -0.008(6) -0.009(7)
C00T 0.105(9) 0.082(8) 0.033(6) -0.005(5) -0.008(6) -0.009(7)
C00U 0.049(9) 0.040(9) 0.054(13) 0.007(8) -0.002(10) 0.006(8)
C00V 0.105(9) 0.082(8) 0.033(6) -0.005(5) -0.008(6) -0.009(7)
C00W 0.075(12) 0.040(12) 0.12(2) -0.018(13) -0.040(12) -0.010(10)
C00X 0.070(11) 0.044(9) 0.048(13) 0.010(8) 0.005(11) 0.022(8)
C00Y 0.053(2) 0.0349(17) 0.0266(17) -0.0041(15) -0.0041(16) 0.0045(16)
C00Z 0.053(5) 0.037(5) 0.034(5) -0.003(4) 0.004(4) -0.004(4)
C010 0.053(5) 0.037(5) 0.034(5) -0.003(4) 0.004(4) -0.004(4)
C011 0.058(14) 0.13(2) 0.068(17) 0.001(14) 0.005(11) 0.033(14)
C012 0.084(13) 0.089(15) 0.061(17) 0.010(13) 0.008(13) 0.051(11)
Br01 0.090(3) 0.244(7) 0.174(6) 0.067(6) 0.067(4) 0.072(4)
C014 0.065(10) 0.040(10) 0.072(14) -0.022(9) -0.020(11) -0.003(10)
C015 0.072(14) 0.027(10) 0.18(3) 0.007(12) -0.018(14) 0.008(9)
C016 0.13(3) 0.10(3) 0.10(3) 0.04(2) 0.00(2) 0.03(2)
C017 0.053(5) 0.037(5) 0.034(5) -0.003(4) 0.004(4) -0.004(4)
C018 0.069(13) 0.052(12) 0.10(2) -0.017(12) -0.017(12) 0.010(10)
C019 0.053(5) 0.037(5) 0.034(5) -0.003(4) 0.004(4) -0.004(4)
C01B 0.105(9) 0.082(8) 0.033(6) -0.005(5) -0.008(6) -0.009(7)
C01C 0.057(14) 0.13(2) 0.060(15) -0.002(13) -0.003(11) 0.028(15)
C01D 0.053(5) 0.037(5) 0.034(5) -0.003(4) 0.004(4) -0.004(4)
C01E 0.058(11) 0.107(17) 0.11(2) 0.020(17) 0.014(15) 0.027(12)
C01F 0.067(12) 0.106(16) 0.13(3) 0.015(17) 0.022(16) 0.054(13)
C01G 0.072(17) 0.12(2) 0.12(3) 0.024(17) 0.026(16) 0.031(15)
C01H 0.089(10) 0.100(12) 0.064(10) -0.005(9) 0.002(8) 0.034(9)
C01I 0.087(16) 0.061(14) 0.13(3) -0.004(14) -0.018(15) 0.036(13)
C01J 0.064(14) 0.092(18) 0.066(17) 0.002(12) 0.007(11) 0.033(12)
C01K 0.059(15) 0.12(2) 0.089(19) 0.005(14) 0.017(12) 0.044(16)
C01L 0.048(9) 0.061(12) 0.10(2) 0.019(13) -0.001(12) 0.003(8)
C01M 0.19(4) 0.11(3) 0.04(2) 0.010(16) -0.034(19) -0.03(2)
C01N 0.083(16) 0.057(13) 0.12(2) -0.024(12) -0.017(14) 0.017(11)
C01O 0.054(14) 0.09(2) 0.057(19) 0.006(15) 0.018(14) 0.002(14)
C01P 0.052(10) 0.050(12) 0.11(2) 0.008(11) -0.016(12) -0.011(9)
C01Q 0.089(10) 0.100(12) 0.064(10) -0.005(9) 0.002(8) 0.034(9)
C01R 0.054(14) 0.09(2) 0.057(19) 0.006(15) 0.018(14) 0.002(14)
C01S 0.06(2) 0.18(4) 0.24(5) 0.09(4) -0.01(3) -0.04(2)
C01U 0.089(10) 0.100(12) 0.064(10) -0.005(9) 0.002(8) 0.034(9)
C01V 0.089(10) 0.100(12) 0.064(10) -0.005(9) 0.002(8) 0.034(9)
C01X 0.105(9) 0.082(8) 0.033(6) -0.005(5) -0.008(6) -0.009(7)
C01Y 0.089(10) 0.100(12) 0.064(10) -0.005(9) 0.002(8) 0.034(9)
C01Z 0.074(16) 0.08(3) 0.10(3) -0.04(2) -0.001(15) -0.009(17)
C3 0.074(16) 0.08(3) 0.10(3) -0.04(2) -0.001(15) -0.009(17)
C1 0.054(14) 0.09(2) 0.057(19) 0.006(15) 0.018(14) 0.002(14)
C2 0.054(14) 0.09(2) 0.057(19) 0.006(15) 0.018(14) 0.002(14)
C01{ 0.074(16) 0.08(3) 0.10(3) -0.04(2) -0.001(15) -0.009(17)
C3A 0.074(16) 0.08(3) 0.10(3) -0.04(2) -0.001(15) -0.009(17)
C01W 0.089(10) 0.100(12) 0.064(10) -0.005(9) 0.002(8) 0.034(9)
C4 0.089(10) 0.100(12) 0.064(10) -0.005(9) 0.002(8) 0.034(9)
C5 0.089(10) 0.100(12) 0.064(10) -0.005(9) 0.002(8) 0.034(9)

loop_
_atom_type_symbol
_atom_type_description
_atom_type_scat_dispersion_real
_atom_type_scat_dispersion_imag
_atom_type_scat_source
C C 0.0181 0.0091 'International Tables Vol C Tables 4.2.6.8 and 6.1.1.4'
H H 0.0000 0.0000 'International Tables Vol C Tables 4.2.6.8 and 6.1.1.4'
Br Br -0.6763 1.2805 'International Tables Vol C Tables 4.2.6.8 and 6.1.1.4'
P P 0.2955 0.4335 'International Tables Vol C Tables 4.2.6.8 and 6.1.1.4'
Ru Ru 0.0552 3.2960 'International Tables Vol C Tables 4.2.6.8 and 6.1.1.4'

loop_
_exptl_crystal_face_index_h
_exptl_crystal_face_index_k
_exptl_crystal_face_index_l
_exptl_crystal_face_perp_dist
1 -11 -3 0.0244
12 -10 0 0.0169
-16 -7 1 0.0038
3 1 6 0.0319
-3 11 3 0.0214
-13 -10 0 0.0059
-7 -12 1 0.0068
-18 5 0 0.0110
17 7 -1 0.0056
18 -3 2 0.0177
-19 -4 0 0.0059
-6 2 -5 0.0338

loop_
_geom_angle_atom_site_label_1
_geom_angle_atom_site_label_2
_geom_angle_atom_site_label_3
_geom_angle
_geom_angle_site_symmetry_1
_geom_angle_site_symmetry_3
_geom_angle_publ_flag
P003 Ru01 P002 83.08(19) . . ?
P003 Ru01 C00Z 149.6(5) . . ?
P003 Ru01 C019 121.5(5) . . ?
P003 Ru01 C01D 103.7(5) . . ?
C00B Ru01 P002 87.2(6) . . ?
C00B Ru01 P003 80.6(6) . . ?
C00B Ru01 C00Z 91.8(8) . . ?
C00B Ru01 C010 97.9(8) . . ?
C00B Ru01 C017 119.8(8) . . ?
C00B Ru01 C019 153.0(7) . . ?
C00B Ru01 C01D 130.2(7) . . ?
C00Z Ru01 P002 126.2(5) . . ?
C00Z Ru01 C01D 59.6(7) . . ?
C010 Ru01 P002 163.2(5) . . ?
C010 Ru01 P003 113.4(5) . . ?
C010 Ru01 C00Z 38.1(6) . . ?
C010 Ru01 C017 62.3(7) . . ?
C010 Ru01 C019 60.6(7) . . ?
C010 Ru01 C01D 34.2(6) . . ?
C017 Ru01 P002 101.3(5) . . ?
C017 Ru01 P003 159.1(6) . . ?
C017 Ru01 C00Z 36.5(7) . . ?
C017 Ru01 C019 37.7(7) . . ?
C017 Ru01 C01D 60.6(7) . . ?
C019 Ru01 P002 109.2(5) . . ?
C019 Ru01 C00Z 61.3(7) . . ?
C019 Ru01 C01D 36.0(7) . . ?
C01D Ru01 P002 142.5(5) . . ?
C00A P002 Ru01 117.7(6) . . ?
C00A P002 C00P 104.1(9) . . ?
C00P P002 Ru01 109.9(6) . . ?
C00U P002 Ru01 119.0(7) . . ?
C00U P002 C00A 100.3(8) . . ?
C00U P002 C00P 104.0(9) . . ?
C008 P003 Ru01 118.7(7) . . ?
C008 P003 C00Y 99.8(10) . . ?
C00J P003 Ru01 121.7(7) . . ?
C00J P003 C008 101.6(10) . . ?
C00J P003 C00Y 104.4(10) . . ?
C00Y P003 Ru01 107.8(6) . . ?
C00A C005 H005 119.5 . . ?
C00N C005 H005 119.5 . . ?
C00N C005 C00A 121(2) . . ?
C00G C006 H006 119.0 . . ?
C00H C006 H006 119.0 . . ?
C00H C006 C00G 122(2) . . ?
C00A C007 H007 120.0 . . ?
C00A C007 C00C 119.9(19) . . ?
C00C C007 H007 120.0 . . ?
C00R C008 P003 122.3(14) . . ?
C00R C008 C014 118.6(19) . . ?
C014 C008 P003 118.8(17) . . ?
C00L C009 C00F 122(2) . . ?
C00L C009 C00O 121(2) . . ?
C00O C009 C00F 116.7(19) . . ?
C005 C00A P002 119.2(15) . . ?
C007 C00A P002 121.2(14) . . ?
C007 C00A C005 119.4(17) . . ?
C00F C00B Ru01 176.4(19) . . ?
C007 C00C H00C 120.0 . . ?
C00K C00C C007 120(2) . . ?
C00K C00C H00C 120.0 . . ?
C00L C00D H00D 119.4 . . ?
C01J C00D H00D 119.4 . . ?
C01J C00D C00L 121(2) . . ?
C00H C00E H00E 119.6 . . ?
C00I C00E H00E 119.6 . . ?
C00I C00E C00H 121(2) . . ?
C00B C00F C009 168(2) . . ?
C006 C00G C01O 121.9(19) . . ?
C006 C00G C2 121(3) . . ?
C00O C00G C006 122.1(19) . . ?
C00O C00G C01O 115.0(19) . . ?
C00O C00G C2 115(2) . . ?
C006 C00H C00E 118(2) . . ?
C006 C00H C01H 123(2) . . ?
C00E C00H C01H 119(2) . . ?
C00E C00I C01G 122(2) . . ?
C00E C00I C01O 123(2) . . ?
C00E C00I C2 122(3) . . ?
C01G C00I C01O 114(2) . . ?
C01G C00I C2 114(3) . . ?
C00M C00J P003 121.7(18) . . ?
C018 C00J P003 122.6(18) . . ?
C018 C00J C00M 114(2) . . ?
C00C C00K H00K 120.2 . . ?
C00N C00K C00C 120(2) . . ?
C00N C00K H00K 120.2 . . ?
C009 C00L C00D 122.9(19) . . ?
C009 C00L C01R 116(2) . . ?
C009 C00L C1 117(2) . . ?
C00D C00L C01R 120(2) . . ?
C00D C00L C1 116(3) . . ?
C00J C00M H00M 116.9 . . ?
C015 C00M C00J 126(3) . . ?
C015 C00M H00M 116.9 . . ?
C005 C00N C00K 120(2) . . ?
C005 C00N H00N 119.9 . . ?
C00K C00N H00N 119.9 . . ?
C009 C00O C00G 122(2) . . ?
C009 C00O H00O 119.1 . . ?
C00G C00O H00O 119.1 . . ?
P002 C00P H00A 109.6 . . ?
P002 C00P H00B 109.6 . . ?
H00A C00P H00B 108.1 . . ?
C00Y C00P P002 110.4(12) . . ?
C00Y C00P H00A 109.6 . . ?
C00Y C00P H00B 109.6 . . ?
C00W C00Q H00Q 120.2 . . ?
C00W C00Q C01P 120(2) . . ?
C01P C00Q H00Q 120.2 . . ?
C008 C00R H00R 118.7 . . ?
C01P C00R C008 123(2) . . ?
C01P C00R H00R 118.7 . . ?
H00F C00S H00G 109.5 . . ?
H00F C00S H00H 109.5 . . ?
H00G C00S H00H 109.5 . . ?
C00Z C00S H00F 109.5 . . ?
C00Z C00S H00G 109.5 . . ?
C00Z C00S H00H 109.5 . . ?
H00I C00T H00J 109.5 . . ?
H00I C00T H00L 109.5 . . ?
H00J C00T H00L 109.5 . . ?
C017 C00T H00I 109.5 . . ?
C017 C00T H00J 109.5 . . ?
C017 C00T H00L 109.5 . . ?
C00X C00U P002 122.5(16) . . ?
C01L C00U P002 121.3(16) . . ?
C01L C00U C00X 116(2) . . ?
H00P C00V H00S 109.5 . . ?
H00P C00V H00T 109.5 . . ?
H00S C00V H00T 109.5 . . ?
C010 C00V H00P 109.5 . . ?
C010 C00V H00S 109.5 . . ?
C010 C00V H00T 109.5 . . ?
C00Q C00W H00W 118.9 . . ?
C00Q C00W C014 122(2) . . ?
C014 C00W H00W 118.9 . . ?
C00U C00X H00X 119.5 . . ?
C012 C00X C00U 121(2) . . ?
C012 C00X H00X 119.5 . . ?
P003 C00Y H00U 110.3 . . ?
P003 C00Y H00V 110.3 . . ?
C00P C00Y P003 107.0(12) . . ?
C00P C00Y H00U 110.3 . . ?
C00P C00Y H00V 110.3 . . ?
H00U C00Y H00V 108.6 . . ?
C00S C00Z Ru01 126.8(14) . . ?
C010 C00Z Ru01 67.9(11) . . ?
C010 C00Z C00S 128.3(19) . . ?
C017 C00Z Ru01 69.3(12) . . ?
C017 C00Z C00S 126.7(19) . . ?
C017 C00Z C010 105.1(18) . . ?
C00V C010 Ru01 123.9(14) . . ?
C00Z C010 Ru01 74.0(12) . . ?
C00Z C010 C00V 119.6(18) . . ?
C01D C010 Ru01 76.6(13) . . ?
C01D C010 C00V 131(2) . . ?
C01D C010 C00Z 108.8(19) . . ?
C01C C011 H011 119.2 . . ?
C01C C011 C01J 122(3) . . ?
C01J C011 H011 119.2 . . ?
C00X C012 H012 119.0 . . ?
C01F C012 C00X 122(3) . . ?
C01F C012 H012 119.0 . . ?
C008 C014 H014 121.7 . . ?
C00W C014 C008 117(2) . . ?
C00W C014 H014 121.7 . . ?
C00M C015 H015 120.9 . . ?
C00M C015 C01I 118(3) . . ?
C01I C015 H015 120.9 . . ?
H01A C016 H01B 109.5 . . ?
H01A C016 H01C 109.5 . . ?
H01B C016 H01C 109.5 . . ?
C01H C016 H01A 109.5 . . ?
C01H C016 H01B 109.5 . . ?
C01H C016 H01C 109.5 . . ?
C00T C017 Ru01 131.6(16) . . ?
C00Z C017 Ru01 74.1(12) . . ?
C00Z C017 C00T 125(2) . . ?
C00Z C017 C019 108.5(18) . . ?
C019 C017 Ru01 73.4(12) . . ?
C019 C017 C00T 125(2) . . ?
C00J C018 H018 120.0 . . ?
C00J C018 C01N 120(3) . . ?
C01N C018 H018 120.0 . . ?
C017 C019 Ru01 69.0(11) . . ?
C017 C019 C01X 124.0(18) . . ?
C01D C019 Ru01 72.5(11) . . ?
C01D C019 C017 105.2(17) . . ?
C01D C019 C01X 129.5(18) . . ?
C01X C019 Ru01 132.6(15) . . ?
H01D C01B H01E 109.5 . . ?
H01D C01B H01F 109.5 . . ?
H01E C01B H01F 109.5 . . ?
C01D C01B H01D 109.5 . . ?
C01D C01B H01E 109.5 . . ?
C01D C01B H01F 109.5 . . ?
C011 C01C C01K 127(2) . . ?
C011 C01C C01R 122(3) . . ?
C011 C01C C1 117(3) . . ?
C01K C01C C01R 110(2) . . ?
C01K C01C C1 112(3) . . ?
C010 C01D Ru01 69.2(12) . . ?
C010 C01D C019 111.5(19) . . ?
C010 C01D C01B 124(2) . . ?
C019 C01D Ru01 71.6(11) . . ?
C019 C01D C01B 124.0(18) . . ?
C01B C01D Ru01 127.2(14) . . ?
C01F C01E H01G 119.5 . . ?
C01L C01E H01G 119.5 . . ?
C01L C01E C01F 121(3) . . ?
C012 C01F C01E 117(2) . . ?
C012 C01F H01H 121.4 . . ?
C01E C01F H01H 121.4 . . ?
C00I C01G Br00 124(2) . . ?
C00I C01G H01I 119.4 . . ?
C01K C01G Br00 114.8(19) . . ?
C01K C01G C00I 121.2(19) . . ?
C01K C01G H01I 119.4 . . ?
C00H C01H C01M 107(3) . . ?
C016 C01H C00H 112(2) . . ?
C016 C01H C01M 104(3) . . ?
C01S C01H C00H 111(2) . . ?
C01S C01H C016 111(3) . . ?
C01S C01H C01M 112(3) . . ?
C015 C01I H01J 120.5 . . ?
C015 C01I C01N 119(2) . . ?
C01N C01I H01J 120.5 . . ?
C00D C01J C011 120(3) . . ?
C00D C01J C01Q 120(2) . . ?
C011 C01J C01Q 120(2) . . ?
C01C C01K Br01 125(2) . . ?
C01C C01K H01K 117.3 . . ?
C01G C01K Br01 107(2) . . ?
C01G C01K C01C 125.4(19) . . ?
C01G C01K H01K 117.3 . . ?
C00U C01L C01E 123(3) . . ?
C00U C01L H01L 118.5 . . ?
C01E C01L H01L 118.5 . . ?
C01H C01M H01M 109.5 . . ?
C01H C01M H01N 109.5 . . ?
C01H C01M H01O 109.5 . . ?
H01M C01M H01N 109.5 . . ?
H01M C01M H01O 109.5 . . ?
H01N C01M H01O 109.5 . . ?
C018 C01N H01P 119.2 . . ?
C01I C01N C018 122(3) . . ?
C01I C01N H01P 119.2 . . ?
C00G C01O C00I 110(2) . . ?
C00G C01O C01Z 106(3) . . ?
C00I C01O C01Z 104(3) . . ?
C01R C01O C00G 113(3) . . ?
C01R C01O C00I 114(3) . . ?
C01R C01O C01Z 108(4) . . ?
C00Q C01P H01Q 119.9 . . ?
C00R C01P C00Q 120(3) . . ?
C00R C01P H01Q 119.9 . . ?
C01J C01Q C01U 113(3) . . ?
C01J C01Q C01V 115(3) . . ?
C01J C01Q C01Y 103(3) . . ?
C01J C01Q C01W 110(4) . . ?
C01J C01Q C4 116(4) . . ?
C01J C01Q C5 106(3) . . ?
C01U C01Q C01Y 108(2) . . ?
C01V C01Q C01U 109(2) . . ?
C01V C01Q C01Y 109(2) . . ?
C01W C01Q C5 107(3) . . ?
C4 C01Q C01W 108(3) . . ?
C4 C01Q C5 108(2) . . ?
C00L C01R C3 111(3) . . ?
C01C C01R C00L 110(2) . . ?
C01C C01R C3 103(3) . . ?
C01O C01R C00L 112(3) . . ?
C01O C01R C01C 115(3) . . ?
C01O C01R C3 105(4) . . ?
C01H C01S H01R 109.5 . . ?
C01H C01S H01S 109.5 . . ?
C01H C01S H01T 109.5 . . ?
H01R C01S H01S 109.5 . . ?
H01R C01S H01T 109.5 . . ?
H01S C01S H01T 109.5 . . ?
C01Q C01U H01U 109.5 . . ?
C01Q C01U H01V 109.5 . . ?
C01Q C01U H01W 109.5 . . ?
H01U C01U H01V 109.5 . . ?
H01U C01U H01W 109.5 . . ?
H01V C01U H01W 109.5 . . ?
C01Q C01V H01X 109.5 . . ?
C01Q C01V H01Y 109.5 . . ?
C01Q C01V H 109.5 . . ?
H01X C01V H01Y 109.5 . . ?
H01X C01V H 109.5 . . ?
H01Y C01V H 109.5 . . ?
C019 C01X H01Z 109.5 . . ?
C019 C01X HA 109.5 . . ?
C019 C01X HB 109.5 . . ?
H01Z C01X HA 109.5 . . ?
H01Z C01X HB 109.5 . . ?
HA C01X HB 109.5 . . ?
C01Q C01Y H01 109.5 . . ?
C01Q C01Y HC 109.5 . . ?
C01Q C01Y HD 109.5 . . ?
H01 C01Y HC 109.5 . . ?
H01 C01Y HD 109.5 . . ?
HC C01Y HD 109.5 . . ?
C01O C01Z H1 109.5 . . ?
C01O C01Z HE 109.5 . . ?
C01O C01Z HF 109.5 . . ?
H1 C01Z HE 109.5 . . ?
H1 C01Z HF 109.5 . . ?
HE C01Z HF 109.5 . . ?
C01R C3 H3A 109.5 . . ?
C01R C3 H3B 109.5 . . ?
C01R C3 H3C 109.5 . . ?
H3A C3 H3B 109.5 . . ?
H3A C3 H3C 109.5 . . ?
H3B C3 H3C 109.5 . . ?
C00L C1 C01C 110(3) . . ?
C00L C1 C2 102(4) . . ?
C00L C1 C01{ 115(5) . . ?
C01C C1 C2 104(4) . . ?
C01C C1 C01{ 112(5) . . ?
C01{ C1 C2 113(5) . . ?
C00G C2 C00I 109(2) . . ?
C00G C2 C1 109(4) . . ?
C00G C2 C3A 100(5) . . ?
C00I C2 C1 110(4) . . ?
C00I C2 C3A 117(6) . . ?
C3A C2 C1 111(5) . . ?
C1 C01{ H2 109.5 . . ?
C1 C01{ HG 109.5 . . ?
C1 C01{ HH 109.5 . . ?
H2 C01{ HG 109.5 . . ?
H2 C01{ HH 109.5 . . ?
HG C01{ HH 109.5 . . ?
C2 C3A H3AA 109.5 . . ?
C2 C3A H3AB 109.5 . . ?
C2 C3A H3AC 109.5 . . ?
H3AA C3A H3AB 109.5 . . ?
H3AA C3A H3AC 109.5 . . ?
H3AB C3A H3AC 109.5 . . ?
C01Q C01W H3 109.5 . . ?
C01Q C01W HI 109.5 . . ?
C01Q C01W HJ 109.5 . . ?
H3 C01W HI 109.5 . . ?
H3 C01W HJ 109.5 . . ?
HI C01W HJ 109.5 . . ?
C01Q C4 H4A 109.5 . . ?
C01Q C4 H4B 109.5 . . ?
C01Q C4 H4C 109.5 . . ?
H4A C4 H4B 109.5 . . ?
H4A C4 H4C 109.5 . . ?
H4B C4 H4C 109.5 . . ?
C01Q C5 H5A 109.5 . . ?
C01Q C5 H5B 109.5 . . ?
C01Q C5 H5C 109.5 . . ?
H5A C5 H5B 109.5 . . ?
H5A C5 H5C 109.5 . . ?
H5B C5 H5C 109.5 . . ?

loop_
_geom_bond_atom_site_label_1
_geom_bond_atom_site_label_2
_geom_bond_distance
_geom_bond_site_symmetry_2
_geom_bond_publ_flag
Ru01 P002 2.293(6) . ?
Ru01 P003 2.256(5) . ?
Ru01 C00B 2.03(2) . ?
Ru01 C00Z 2.265(19) . ?
Ru01 C010 2.184(19) . ?
Ru01 C017 2.20(2) . ?
Ru01 C019 2.261(19) . ?
Ru01 C01D 2.272(19) . ?
P002 C00A 1.851(19) . ?
P002 C00P 1.854(18) . ?
P002 C00U 1.783(19) . ?
P003 C008 1.82(2) . ?
P003 C00J 1.78(2) . ?
P003 C00Y 1.859(17) . ?
Br00 C01G 1.85(2) . ?
C005 H005 0.9500 . ?
C005 C00A 1.40(2) . ?
C005 C00N 1.36(3) . ?
C006 H006 0.9500 . ?
C006 C00G 1.42(3) . ?
C006 C00H 1.38(3) . ?
C007 H007 0.9500 . ?
C007 C00A 1.37(3) . ?
C007 C00C 1.40(2) . ?
C008 C00R 1.37(3) . ?
C008 C014 1.45(3) . ?
C009 C00F 1.47(3) . ?
C009 C00L 1.40(3) . ?
C009 C00O 1.40(3) . ?
C00B C00F 1.17(2) . ?
C00C H00C 0.9500 . ?
C00C C00K 1.39(3) . ?
C00D H00D 0.9500 . ?
C00D C00L 1.40(3) . ?
C00D C01J 1.38(3) . ?
C00E H00E 0.9500 . ?
C00E C00H 1.48(3) . ?
C00E C00I 1.36(4) . ?
C00G C00O 1.41(3) . ?
C00G C01O 1.51(2) . ?
C00G C2 1.51(3) . ?
C00H C01H 1.52(4) . ?
C00I C01G 1.41(4) . ?
C00I C01O 1.51(2) . ?
C00I C2 1.52(3) . ?
C00J C00M 1.43(3) . ?
C00J C018 1.40(3) . ?
C00K H00K 0.9500 . ?
C00K C00N 1.38(3) . ?
C00L C01R 1.52(2) . ?
C00L C1 1.51(3) . ?
C00M H00M 0.9500 . ?
C00M C015 1.35(3) . ?
C00N H00N 0.9500 . ?
C00O H00O 0.9500 . ?
C00P H00A 0.9900 . ?
C00P H00B 0.9900 . ?
C00P C00Y 1.49(2) . ?
C00Q H00Q 0.9500 . ?
C00Q C00W 1.37(4) . ?
C00Q C01P 1.37(4) . ?
C00R H00R 0.9500 . ?
C00R C01P 1.37(3) . ?
C00S H00F 0.9800 . ?
C00S H00G 0.9800 . ?
C00S H00H 0.9800 . ?
C00S C00Z 1.46(3) . ?
C00T H00I 0.9800 . ?
C00T H00J 0.9800 . ?
C00T H00L 0.9800 . ?
C00T C017 1.49(3) . ?
C00U C00X 1.42(3) . ?
C00U C01L 1.38(3) . ?
C00V H00P 0.9800 . ?
C00V H00S 0.9800 . ?
C00V H00T 0.9800 . ?
C00V C010 1.53(3) . ?
C00W H00W 0.9500 . ?
C00W C014 1.41(3) . ?
C00X H00X 0.9500 . ?
C00X C012 1.40(3) . ?
C00Y H00U 0.9900 . ?
C00Y H00V 0.9900 . ?
C00Z C010 1.46(2) . ?
C00Z C017 1.40(3) . ?
C010 C01D 1.31(3) . ?
C011 H011 0.9500 . ?
C011 C01C 1.32(4) . ?
C011 C01J 1.43(3) . ?
C012 H012 0.9500 . ?
C012 C01F 1.38(4) . ?
Br01 C01K 1.83(2) . ?
C014 H014 0.9500 . ?
C015 H015 0.9500 . ?
C015 C01I 1.38(4) . ?
C016 H01A 0.9800 . ?
C016 H01B 0.9800 . ?
C016 H01C 0.9800 . ?
C016 C01H 1.51(4) . ?
C017 C019 1.44(3) . ?
C018 H018 0.9500 . ?
C018 C01N 1.41(3) . ?
C019 C01D 1.40(3) . ?
C019 C01X 1.51(3) . ?
C01B H01D 0.9800 . ?
C01B H01E 0.9800 . ?
C01B H01F 0.9800 . ?
C01B C01D 1.52(3) . ?
C01C C01K 1.46(4) . ?
C01C C01R 1.51(2) . ?
C01C C1 1.51(3) . ?
C01E H01G 0.9500 . ?
C01E C01F 1.39(4) . ?
C01E C01L 1.39(3) . ?
C01F H01H 0.9500 . ?
C01G H01I 0.9500 . ?
C01G C01K 1.38(4) . ?
C01H C01M 1.54(4) . ?
C01H C01S 1.47(4) . ?
C01I H01J 0.9500 . ?
C01I C01N 1.39(4) . ?
C01J C01Q 1.51(4) . ?
C01K H01K 0.9500 . ?
C01L H01L 0.9500 . ?
C01M H01M 0.9800 . ?
C01M H01N 0.9800 . ?
C01M H01O 0.9800 . ?
C01N H01P 0.9500 . ?
C01O C01R 1.43(5) . ?
C01O C01Z 1.59(4) . ?
C01P H01Q 0.9500 . ?
C01Q C01U 1.52(2) . ?
C01Q C01V 1.52(2) . ?
C01Q C01Y 1.53(2) . ?
C01Q C01W 1.53(3) . ?
C01Q C4 1.52(3) . ?
C01Q C5 1.53(3) . ?
C01R C3 1.59(4) . ?
C01S H01R 0.9800 . ?
C01S H01S 0.9800 . ?
C01S H01T 0.9800 . ?
C01U H01U 0.9800 . ?
C01U H01V 0.9800 . ?
C01U H01W 0.9800 . ?
C01V H01X 0.9800 . ?
C01V H01Y 0.9800 . ?
C01V H 0.9800 . ?
C01X H01Z 0.9800 . ?
C01X HA 0.9800 . ?
C01X HB 0.9800 . ?
C01Y H01 0.9800 . ?
C01Y HC 0.9800 . ?
C01Y HD 0.9800 . ?
C01Z H1 0.9800 . ?
C01Z HE 0.9800 . ?
C01Z HF 0.9800 . ?
C3 H3A 0.9800 . ?
C3 H3B 0.9800 . ?
C3 H3C 0.9800 . ?
C1 C2 1.65(11) . ?
C1 C01{ 1.59(4) . ?
C2 C3A 1.60(4) . ?
C01{ H2 0.9800 . ?
C01{ HG 0.9800 . ?
C01{ HH 0.9800 . ?
C3A H3AA 0.9800 . ?
C3A H3AB 0.9800 . ?
C3A H3AC 0.9800 . ?
C01W H3 0.9800 . ?
C01W HI 0.9800 . ?
C01W HJ 0.9800 . ?
C4 H4A 0.9800 . ?
C4 H4B 0.9800 . ?
C4 H4C 0.9800 . ?
C5 H5A 0.9800 . ?
C5 H5B 0.9800 . ?
C5 H5C 0.9800 . ?

loop_
_geom_torsion_atom_site_label_1
_geom_torsion_atom_site_label_2
_geom_torsion_atom_site_label_3
_geom_torsion_atom_site_label_4
_geom_torsion
_geom_torsion_site_symmetry_1
_geom_torsion_site_symmetry_2
_geom_torsion_site_symmetry_3
_geom_torsion_site_symmetry_4
_geom_torsion_publ_flag
Ru01 P002 C00A C005 167.9(12) . . . . ?
Ru01 P002 C00A C007 -16.0(17) . . . . ?
Ru01 P002 C00P C00Y -25.2(15) . . . . ?
Ru01 P002 C00U C00X 95.2(18) . . . . ?
Ru01 P002 C00U C01L -75(2) . . . . ?
Ru01 P003 C008 C00R 6(2) . . . . ?
Ru01 P003 C008 C014 179.8(14) . . . . ?
Ru01 P003 C00J C00M 82.1(19) . . . . ?
Ru01 P003 C00J C018 -82(2) . . . . ?
Ru01 P003 C00Y C00P -49.8(14) . . . . ?
Ru01 C00Z C010 C00V 120.3(18) . . . . ?
Ru01 C00Z C010 C01D -69.3(15) . . . . ?
Ru01 C00Z C017 C00T -130(2) . . . . ?
Ru01 C00Z C017 C019 65.9(15) . . . . ?
Ru01 C010 C01D C019 -59.1(15) . . . . ?
Ru01 C010 C01D C01B 122(2) . . . . ?
Ru01 C017 C019 C01D 63.9(13) . . . . ?
Ru01 C017 C019 C01X -128(2) . . . . ?
Ru01 C019 C01D C010 57.7(15) . . . . ?
Ru01 C019 C01D C01B -122.9(19) . . . . ?
P002 C00P C00Y P003 46.2(16) . . . . ?
P002 C00U C00X C012 -173.5(18) . . . . ?
P002 C00U C01L C01E 171(2) . . . . ?
P003 C008 C00R C01P 174.1(19) . . . . ?
P003 C008 C014 C00W -171.9(18) . . . . ?
P003 C00J C00M C015 -174(2) . . . . ?
P003 C00J C018 C01N 177.0(19) . . . . ?
Br00 C01G C01K C01C 173(2) . . . . ?
C006 C00G C00O C009 178(2) . . . . ?
C006 C00G C01O C00I 23(4) . . . . ?
C006 C00G C01O C01R 152(3) . . . . ?
C006 C00G C01O C01Z -90(3) . . . . ?
C006 C00G C2 C00I -29(6) . . . . ?
C006 C00G C2 C1 -149(3) . . . . ?
C006 C00G C2 C3A 95(5) . . . . ?
C006 C00H C01H C016 13(4) . . . . ?
C006 C00H C01H C01M -100(3) . . . . ?
C006 C00H C01H C01S 138(3) . . . . ?
C007 C00C C00K C00N 0(3) . . . . ?
C008 P003 C00J C00M -53(2) . . . . ?
C008 P003 C00J C018 143(2) . . . . ?
C008 P003 C00Y C00P 74.8(14) . . . . ?
C008 C00R C01P C00Q -4(4) . . . . ?
C009 C00L C01R C01C -165(3) . . . . ?
C009 C00L C01R C01O -36(4) . . . . ?
C009 C00L C01R C3 82(4) . . . . ?
C009 C00L C1 C01C 164(4) . . . . ?
C009 C00L C1 C2 53(4) . . . . ?
C009 C00L C1 C01{ -69(7) . . . . ?
C00A P002 C00P C00Y 101.7(14) . . . . ?
C00A P002 C00U C00X -35(2) . . . . ?
C00A P002 C00U C01L 155(2) . . . . ?
C00A C005 C00N C00K -2(3) . . . . ?
C00A C007 C00C C00K -1(3) . . . . ?
C00C C007 C00A P002 -176.4(14) . . . . ?
C00C C007 C00A C005 0(3) . . . . ?
C00C C00K C00N C005 1(4) . . . . ?
C00D C00L C01R C01C 25(4) . . . . ?
C00D C00L C01R C01O 154(3) . . . . ?
C00D C00L C01R C3 -88(3) . . . . ?
C00D C00L C1 C01C -39(6) . . . . ?
C00D C00L C1 C2 -150(3) . . . . ?
C00D C00L C1 C01{ 88(6) . . . . ?
C00D C01J C01Q C01U 150(3) . . . . ?
C00D C01J C01Q C01V 25(4) . . . . ?
C00D C01J C01Q C01Y -94(3) . . . . ?
C00D C01J C01Q C01W 3(4) . . . . ?
C00D C01J C01Q C4 -121(4) . . . . ?
C00D C01J C01Q C5 119(4) . . . . ?
C00E C00H C01H C016 -168(3) . . . . ?
C00E C00H C01H C01M 79(3) . . . . ?
C00E C00H C01H C01S -43(4) . . . . ?
C00E C00I C01G Br00 4(5) . . . . ?
C00E C00I C01G C01K -178(3) . . . . ?
C00E C00I C01O C00G -24(5) . . . . ?
C00E C00I C01O C01R -153(3) . . . . ?
C00E C00I C01O C01Z 90(4) . . . . ?
C00E C00I C2 C00G 28(7) . . . . ?
C00E C00I C2 C1 148(3) . . . . ?
C00E C00I C2 C3A -84(6) . . . . ?
C00F C009 C00L C00D -2(4) . . . . ?
C00F C009 C00L C01R -172(2) . . . . ?
C00F C009 C00L C1 153(4) . . . . ?
C00F C009 C00O C00G -174.4(18) . . . . ?
C00G C006 C00H C00E -3(4) . . . . ?
C00G C006 C00H C01H 176(2) . . . . ?
C00G C01O C01R C00L 52(5) . . . . ?
C00G C01O C01R C01C 179(2) . . . . ?
C00G C01O C01R C3 -69(3) . . . . ?
C00H C006 C00G C00O -178(2) . . . . ?
C00H C006 C00G C01O -11(4) . . . . ?
C00H C006 C00G C2 18(4) . . . . ?
C00H C00E C00I C01G 179(3) . . . . ?
C00H C00E C00I C01O 13(5) . . . . ?
C00H C00E C00I C2 -17(5) . . . . ?
C00I C00E C00H C006 2(4) . . . . ?
C00I C00E C00H C01H -177(3) . . . . ?
C00I C01G C01K Br01 -169(3) . . . . ?
C00I C01G C01K C01C -5(5) . . . . ?
C00I C01O C01R C00L 179(2) . . . . ?
C00I C01O C01R C01C -54(5) . . . . ?
C00I C01O C01R C3 58(4) . . . . ?
C00J P003 C008 C00R 143(2) . . . . ?
C00J P003 C008 C014 -44(2) . . . . ?
C00J P003 C00Y C00P 179.6(13) . . . . ?
C00J C00M C015 C01I 3(4) . . . . ?
C00J C018 C01N C01I -10(4) . . . . ?
C00L C009 C00F C00B -124(10) . . . . ?
C00L C009 C00O C00G 7(4) . . . . ?
C00L C00D C01J C011 1(4) . . . . ?
C00L C00D C01J C01Q 174(2) . . . . ?
C00L C1 C2 C00G -61(4) . . . . ?
C00L C1 C2 C00I 179(3) . . . . ?
C00L C1 C2 C3A 47(5) . . . . ?
C00M C00J C018 C01N 12(3) . . . . ?
C00M C015 C01I C01N 0(4) . . . . ?
C00N C005 C00A P002 177.7(16) . . . . ?
C00N C005 C00A C007 2(3) . . . . ?
C00O C009 C00F C00B 58(11) . . . . ?
C00O C009 C00L C00D 176(2) . . . . ?
C00O C009 C00L C01R 6(4) . . . . ?
C00O C009 C00L C1 -29(5) . . . . ?
C00O C00G C01O C00I -169(2) . . . . ?
C00O C00G C01O C01R -39(4) . . . . ?
C00O C00G C01O C01Z 79(3) . . . . ?
C00O C00G C2 C00I 167(3) . . . . ?
C00O C00G C2 C1 46(5) . . . . ?
C00O C00G C2 C3A -70(6) . . . . ?
C00P P002 C00A C005 46.0(16) . . . . ?
C00P P002 C00A C007 -137.9(14) . . . . ?
C00P P002 C00U C00X -142.2(18) . . . . ?
C00P P002 C00U C01L 47(2) . . . . ?
C00Q C00W C014 C008 -1(4) . . . . ?
C00R C008 C014 C00W 2(3) . . . . ?
C00S C00Z C010 Ru01 -120(2) . . . . ?
C00S C00Z C010 C00V 0(3) . . . . ?
C00S C00Z C010 C01D 170(2) . . . . ?
C00S C00Z C017 Ru01 121(2) . . . . ?
C00S C00Z C017 C00T -9(4) . . . . ?
C00S C00Z C017 C019 -173.0(19) . . . . ?
C00T C017 C019 Ru01 129(2) . . . . ?
C00T C017 C019 C01D -167(2) . . . . ?
C00T C017 C019 C01X 1(3) . . . . ?
C00U P002 C00A C005 -61.4(16) . . . . ?
C00U P002 C00A C007 114.7(16) . . . . ?
C00U P002 C00P C00Y -153.6(14) . . . . ?
C00U C00X C012 C01F 4(4) . . . . ?
C00V C010 C01D Ru01 -123(2) . . . . ?
C00V C010 C01D C019 177.4(19) . . . . ?
C00V C010 C01D C01B -2(4) . . . . ?
C00W C00Q C01P C00R 5(4) . . . . ?
C00X C00U C01L C01E 0(4) . . . . ?
C00X C012 C01F C01E -4(5) . . . . ?
C00Y P003 C008 C00R -110(2) . . . . ?
C00Y P003 C008 C014 63.2(18) . . . . ?
C00Y P003 C00J C00M -156.0(18) . . . . ?
C00Y P003 C00J C018 40(2) . . . . ?
C00Z C010 C01D Ru01 67.6(14) . . . . ?
C00Z C010 C01D C019 8(2) . . . . ?
C00Z C010 C01D C01B -170.9(18) . . . . ?
C00Z C017 C019 Ru01 -66.4(15) . . . . ?
C00Z C017 C019 C01D -2(2) . . . . ?
C00Z C017 C019 C01X 165.6(19) . . . . ?
C010 C00Z C017 Ru01 -58.8(14) . . . . ?
C010 C00Z C017 C00T 171(2) . . . . ?
C010 C00Z C017 C019 7(2) . . . . ?
C011 C01C C01K Br01 -18(5) . . . . ?
C011 C01C C01K C01G -178(3) . . . . ?
C011 C01C C01R C00L -24(5) . . . . ?
C011 C01C C01R C01O -152(4) . . . . ?
C011 C01C C01R C3 94(4) . . . . ?
C011 C01C C1 C00L 41(6) . . . . ?
C011 C01C C1 C2 150(3) . . . . ?
C011 C01C C1 C01{ -88(6) . . . . ?
C011 C01J C01Q C01U -36(4) . . . . ?
C011 C01J C01Q C01V -162(3) . . . . ?
C011 C01J C01Q C01Y 79(3) . . . . ?
C011 C01J C01Q C01W 176(3) . . . . ?
C011 C01J C01Q C4 53(4) . . . . ?
C011 C01J C01Q C5 -68(4) . . . . ?
C014 C008 C00R C01P 1(4) . . . . ?
C015 C01I C01N C018 4(5) . . . . ?
C017 C00Z C010 Ru01 59.7(15) . . . . ?
C017 C00Z C010 C00V 180.0(18) . . . . ?
C017 C00Z C010 C01D -10(2) . . . . ?
C017 C019 C01D Ru01 -61.6(14) . . . . ?
C017 C019 C01D C010 -4(2) . . . . ?
C017 C019 C01D C01B 175.5(19) . . . . ?
C018 C00J C00M C015 -9(3) . . . . ?
C01C C011 C01J C00D 1(5) . . . . ?
C01C C011 C01J C01Q -173(3) . . . . ?
C01C C1 C2 C00G -176(3) . . . . ?
C01C C1 C2 C00I 64(4) . . . . ?
C01C C1 C2 C3A -67(5) . . . . ?
C01F C01E C01L C00U 1(5) . . . . ?
C01G C00I C01O C00G 169(3) . . . . ?
C01G C00I C01O C01R 40(5) . . . . ?
C01G C00I C01O C01Z -78(4) . . . . ?
C01G C00I C2 C00G -166(4) . . . . ?
C01G C00I C2 C1 -47(5) . . . . ?
C01G C00I C2 C3A 81(7) . . . . ?
C01J C00D C00L C009 176(2) . . . . ?
C01J C00D C00L C01R -15(4) . . . . ?
C01J C00D C00L C1 20(4) . . . . ?
C01J C011 C01C C01K -178(3) . . . . ?
C01J C011 C01C C01R 13(5) . . . . ?
C01J C011 C01C C1 -23(5) . . . . ?
C01K C01C C01R C00L 165(3) . . . . ?
C01K C01C C01R C01O 37(4) . . . . ?
C01K C01C C01R C3 -76(4) . . . . ?
C01K C01C C1 C00L -160(4) . . . . ?
C01K C01C C1 C2 -51(4) . . . . ?
C01K C01C C1 C01{ 71(7) . . . . ?
C01L C00U C00X C012 -2(3) . . . . ?
C01L C01E C01F C012 1(5) . . . . ?
C01O C00G C00O C009 9(3) . . . . ?
C01O C00I C01G Br00 172(3) . . . . ?
C01O C00I C01G C01K -10(5) . . . . ?
C01P C00Q C00W C014 -3(4) . . . . ?
C01R C01C C01K C01G -8(5) . . . . ?
C01X C019 C01D Ru01 131(2) . . . . ?
C01X C019 C01D C010 -171(2) . . . . ?
C01X C019 C01D C01B 8(3) . . . . ?
C01Z C01O C01R C00L -65(3) . . . . ?
C01Z C01O C01R C01C 61(3) . . . . ?
C01Z C01O C01R C3 173(2) . . . . ?
C1 C01C C01K Br01 -174(4) . . . . ?
C1 C01C C01K C01G 26(5) . . . . ?
C2 C00G C00O C009 -18(4) . . . . ?
C2 C00I C01G C01K 17(5) . . . . ?
C01{ C1 C2 C00G 62(5) . . . . ?
C01{ C1 C2 C00I -58(5) . . . . ?
C01{ C1 C2 C3A 171(5) . . . . ?

loop_
_exptl_oxdiff_crystal_face_indexfrac_h
_exptl_oxdiff_crystal_face_indexfrac_k
_exptl_oxdiff_crystal_face_indexfrac_l
_exptl_oxdiff_crystal_face_x
_exptl_oxdiff_crystal_face_y
_exptl_oxdiff_crystal_face_z
0.9623 -11.0513 -2.7061 -0.9235 0.0734 0.3764
11.7562 -10.2247 0.0298 -0.8529 -0.5220 -0.0089
-16.4332 -7.1090 0.9905 -0.0079 -0.0042 1.0000
2.9296 1.3513 5.6976 0.5220 -0.8529 -0.0092
-2.9693 10.6467 2.9267 0.9593 -0.0758 -0.2721
-12.6006 -9.8083 0.4183 -0.2988 -0.0723 0.9516
-7.4913 -11.5003 0.8566 -0.4662 -0.2861 0.8372
-18.3844 5.3166 0.4722 0.7356 0.4498 0.5065
16.6456 6.9262 -0.9813 -0.0066 -0.0065 -1.0000
18.0391 -2.7920 2.3665 -0.3272 -0.7876 -0.5222
-19.2244 -4.1717 -0.1567 0.1252 0.2998 0.9457
-6.0793 2.0186 -5.4483 -0.2329 0.9724 -0.0090
